data_7250011
loop_
_publ_author_name
'liu, Xiaohan'
'zhou, bin'
'Chen, Yan'
'lin, Jinyuan'
'shao, Chenwen'
'Chen, Liuzeng'
'Ruan, Banfeng'
'zhang, xingxing'
'Qian, Yong'

_publ_section_title
;
 Design, synthesis of 2-phenyl-1H-benzo[d]imidazole derivatives as
 17\b-HSD10 inhibitor for the treatment of Alzheimer's Disease
;
_journal_name_full 'RSC Medicinal Chemistry'
_journal_paper_doi 10.1039/D4MD00861H
_journal_year 2025
_chemical_formula_moiety 'C16 H15 N3 O2'
_chemical_formula_sum 'C16 H15 N3 O2'
_chemical_formula_weight 281.31
_space_group_crystal_system orthorhombic
_space_group_IT_number 19
_space_group_name_Hall 'P 2ac 2ab'
_space_group_name_H-M_alt 'P 21 21 21'
_atom_sites_solution_hydrogens geom
_atom_sites_solution_primary dual
_audit_creation_date 2024-05-28
_audit_creation_method
;
Olex2 1.5
(compiled 2024.02.16 svn.r378c4104 for OlexSys, GUI svn.r6928)
;
_audit_update_record
;
2024-09-23 deposited with the CCDC.	2025-02-21 downloaded from the CCDC.
;
_cell_angle_alpha 90
_cell_angle_beta 90
_cell_angle_gamma 90
_cell_formula_units_Z 4
_cell_length_a 7.1923(7)
_cell_length_b 12.7507(11)
_cell_length_c 15.1600(14)
_cell_measurement_reflns_used 4820
_cell_measurement_temperature 223.00
_cell_measurement_theta_max 68.157
_cell_measurement_theta_min 4.532
_cell_volume 1390.3(2)
_computing_cell_refinement 'SAINT V8.40B (?, 2016)'
_computing_data_reduction 'SAINT V8.40B (?, 2016)'
_computing_molecular_graphics 'Olex2 1.5 (Dolomanov et al., 2009)'
_computing_publication_material 'Olex2 1.5 (Dolomanov et al., 2009)'
_computing_structure_refinement 'SHELXL 2018/3 (Sheldrick, 2015)'
_computing_structure_solution 'SHELXT 2018/2 (Sheldrick, 2018)'
_diffrn_ambient_temperature 223.00
_diffrn_measured_fraction_theta_full 0.978
_diffrn_measured_fraction_theta_max 0.974
_diffrn_measurement_device_type 'Bruker D8 VENTURE'
_diffrn_measurement_method '\f and \w scans'
_diffrn_radiation_type CuK\a
_diffrn_radiation_wavelength 1.54178
_diffrn_reflns_av_R_equivalents 0.0342
_diffrn_reflns_av_unetI/netI 0.0292
_diffrn_reflns_Laue_measured_fraction_full 0.978
_diffrn_reflns_Laue_measured_fraction_max 0.974
_diffrn_reflns_limit_h_max 8
_diffrn_reflns_limit_h_min -7
_diffrn_reflns_limit_k_max 14
_diffrn_reflns_limit_k_min -13
_diffrn_reflns_limit_l_max 14
_diffrn_reflns_limit_l_min -18
_diffrn_reflns_number 9310
_diffrn_reflns_point_group_measured_fraction_full 0.957
_diffrn_reflns_point_group_measured_fraction_max 0.952
_diffrn_reflns_theta_full 67.679
_diffrn_reflns_theta_max 68.350
_diffrn_reflns_theta_min 4.531
_diffrn_source_current 1.1
_diffrn_source_power 0.05500000000000001
_diffrn_source_voltage 50.0
_diffrn_standards_number 0
_exptl_absorpt_coefficient_mu 0.741
_exptl_absorpt_correction_T_max 0.7531
_exptl_absorpt_correction_T_min 0.6584
_exptl_absorpt_correction_type multi-scan
_exptl_absorpt_process_details
;
SADABS-2016/2 (Bruker,2016/2) was used for absorption correction.
wR2(int) was 0.1467 before and 0.0720 after correction.
The Ratio of minimum to maximum transmission is 0.8743.
The \l/2 correction factor is Not present.
;
_exptl_crystal_density_diffrn 1.344
_exptl_crystal_description block
_exptl_crystal_F_000 592
_exptl_crystal_size_max 0.13
_exptl_crystal_size_mid 0.11
_exptl_crystal_size_min 0.1
_refine_diff_density_max 0.154
_refine_diff_density_min -0.110
_refine_diff_density_rms 0.034
_refine_ls_abs_structure_details
;
 Flack x determined using 835 quotients [(I+)-(I-)]/[(I+)+(I-)]
 (Parsons, Flack and Wagner, Acta Cryst. B69 (2013) 249-259).
;
_refine_ls_abs_structure_Flack 0.19(12)
_refine_ls_extinction_coef 0.0024(6)
_refine_ls_extinction_expression Fc^*^=kFc[1+0.001xFc^2^\l^3^/sin(2\q)]^-1/4^
_refine_ls_extinction_method 'SHELXL-2018/3 (Sheldrick 2018)'
_refine_ls_goodness_of_fit_ref 1.059
_refine_ls_hydrogen_treatment constr
_refine_ls_matrix_type full
_refine_ls_number_parameters 194
_refine_ls_number_reflns 2441
_refine_ls_number_restraints 0
_refine_ls_restrained_S_all 1.059
_refine_ls_R_factor_all 0.0365
_refine_ls_R_factor_gt 0.0325
_refine_ls_shift/su_max 0.001
_refine_ls_shift/su_mean 0.000
_refine_ls_structure_factor_coef Fsqd
_refine_ls_weighting_details 'w=1/[\s^2^(Fo^2^)+(0.0505P)^2^+0.0794P] where P=(Fo^2^+2Fc^2^)/3'
_refine_ls_weighting_scheme calc
_refine_ls_wR_factor_gt 0.0813
_refine_ls_wR_factor_ref 0.0842
_reflns_Friedel_coverage 0.674
_reflns_Friedel_fraction_full 0.929
_reflns_Friedel_fraction_max 0.920
_reflns_number_gt 2232
_reflns_number_total 2441
_reflns_threshold_expression 'I > 2\s(I)'
_cod_data_source_file d4md00861h2.cif
_cod_data_source_block cu_20240527_wq_hfu_20240313_2_
_cod_database_code 7250011
_shelx_shelxl_version_number 2018/3
_shelx_space_group_comment
;
The symmetry employed for this shelxl refinement is uniquely defined
by the following loop, which should always be used as a source of
symmetry information in preference to the above space-group names.
They are only intended as comments.
;
_shelx_estimated_absorpt_t_max 0.930
_shelx_estimated_absorpt_t_min 0.910
_olex2_refinement_description
;
1. Fixed Uiso
 At 1.2 times of:
  All C(H) groups
 At 1.5 times of:
  All C(H,H,H) groups
2.a Aromatic/amide H refined with riding coordinates:
 C2(H2), C3(H3), C5(H5), C6(H6), C10(H10), C12(H12)
2.b Idealised Me refined as rotating group:
 C14(H14A,H14B,H14C), C15(H15A,H15B,H15C), C16(H16A,H16B,H16C)
;
_olex2_submission_special_instructions 'No special instructions were received'

loop_
_space_group_symop_operation_xyz
'x, y, z'
'-x+1/2, -y, z+1/2'
'-x, y+1/2, -z+1/2'
'x+1/2, -y+1/2, -z'

loop_
_atom_site_label
_atom_site_type_symbol
_atom_site_fract_x
_atom_site_fract_y
_atom_site_fract_z
_atom_site_U_iso_or_equiv
_atom_site_adp_type
_atom_site_occupancy
_atom_site_site_symmetry_order
_atom_site_calc_flag
_atom_site_refinement_flags_posn
_atom_site_refinement_flags_adp
_atom_site_refinement_flags_occupancy
_atom_site_disorder_assembly
_atom_site_disorder_group
O1 O 0.3165(3) -0.16095(16) 0.34550(15) 0.0734(6) Uani 1 1 d . . . . .
O2 O 0.3820(3) -0.07102(17) 0.22812(15) 0.0732(6) Uani 1 1 d . . . . .
N1 N 0.3771(2) 0.31939(13) 0.59115(10) 0.0293(4) Uani 1 1 d . . . . .
N2 N 0.3109(2) 0.39151(13) 0.45920(11) 0.0330(4) Uani 1 1 d . . . . .
N3 N 0.3510(3) -0.07787(18) 0.30807(16) 0.0554(6) Uani 1 1 d . . . . .
C1 C 0.3558(3) 0.01917(18) 0.36007(16) 0.0414(6) Uani 1 1 d . . . . .
C2 C 0.2934(3) 0.01681(18) 0.44645(17) 0.0439(6) Uani 1 1 d . . . . .
H2 H 0.250805 -0.046025 0.471811 0.053 Uiso 1 1 calc R U . . .
C3 C 0.2952(3) 0.10898(17) 0.49462(15) 0.0380(5) Uani 1 1 d . . . . .
H3 H 0.253204 0.108928 0.553345 0.046 Uiso 1 1 calc R U . . .
C4 C 0.3588(3) 0.20211(16) 0.45663(14) 0.0314(5) Uani 1 1 d . . . . .
C5 C 0.4204(3) 0.20136(19) 0.36935(13) 0.0355(5) Uani 1 1 d . . . . .
H5 H 0.463155 0.263799 0.343384 0.043 Uiso 1 1 calc R U . . .
C6 C 0.4190(3) 0.10993(19) 0.32085(15) 0.0407(6) Uani 1 1 d . . . . .
H6 H 0.460522 0.109489 0.262054 0.049 Uiso 1 1 calc R U . . .
C7 C 0.3504(3) 0.30418(16) 0.50215(12) 0.0297(4) Uani 1 1 d . . . . .
C8 C 0.3509(3) 0.42547(16) 0.60587(13) 0.0300(4) Uani 1 1 d . . . . .
C9 C 0.3110(3) 0.46862(16) 0.52311(12) 0.0312(5) Uani 1 1 d . . . . .
C10 C 0.2765(3) 0.57614(17) 0.51360(14) 0.0405(5) Uani 1 1 d . . . . .
H10 H 0.250735 0.604873 0.457828 0.049 Uiso 1 1 calc R U . . .
C11 C 0.2811(3) 0.63904(17) 0.58749(14) 0.0420(6) Uani 1 1 d . . . . .
C12 C 0.3176(3) 0.59302(18) 0.67001(14) 0.0410(6) Uani 1 1 d . . . . .
H12 H 0.317579 0.637001 0.719775 0.049 Uiso 1 1 calc R U . . .
C13 C 0.3536(3) 0.48742(18) 0.68311(13) 0.0349(5) Uani 1 1 d . . . . .
C14 C 0.4496(3) 0.24313(18) 0.65409(14) 0.0372(5) Uani 1 1 d . . . . .
H14A H 0.348269 0.215584 0.689381 0.056 Uiso 1 1 calc R U . . .
H14B H 0.539684 0.276927 0.692293 0.056 Uiso 1 1 calc R U . . .
H14C H 0.509117 0.186172 0.622433 0.056 Uiso 1 1 calc R U . . .
C15 C 0.3880(4) 0.4467(2) 0.77487(14) 0.0504(6) Uani 1 1 d . . . . .
H15A H 0.317519 0.382764 0.783826 0.076 Uiso 1 1 calc R U . . .
H15B H 0.349251 0.498954 0.817598 0.076 Uiso 1 1 calc R U . . .
H15C H 0.519503 0.432248 0.782307 0.076 Uiso 1 1 calc R U . . .
C16 C 0.2451(5) 0.75572(19) 0.5804(2) 0.0637(8) Uani 1 1 d . . . . .
H16A H 0.268528 0.778675 0.520418 0.096 Uiso 1 1 calc R U . . .
H16B H 0.326949 0.793000 0.620438 0.096 Uiso 1 1 calc R U . . .
H16C H 0.116759 0.770245 0.595800 0.096 Uiso 1 1 calc R U . . .

loop_
_atom_site_aniso_label
_atom_site_aniso_U_11
_atom_site_aniso_U_22
_atom_site_aniso_U_33
_atom_site_aniso_U_23
_atom_site_aniso_U_13
_atom_site_aniso_U_12
O1 0.0877(15) 0.0357(11) 0.0966(15) -0.0148(11) -0.0201(12) -0.0016(10)
O2 0.0786(14) 0.0709(14) 0.0702(13) -0.0388(12) 0.0012(11) -0.0029(11)
N1 0.0312(8) 0.0291(10) 0.0276(8) 0.0019(7) 0.0012(6) 0.0006(7)
N2 0.0404(9) 0.0288(9) 0.0297(8) -0.0012(7) -0.0023(8) 0.0007(7)
N3 0.0454(11) 0.0456(15) 0.0750(16) -0.0240(13) -0.0137(11) 0.0044(11)
C1 0.0346(11) 0.0337(12) 0.0559(14) -0.0159(11) -0.0093(10) 0.0069(9)
C2 0.0404(12) 0.0311(12) 0.0601(15) -0.0022(11) -0.0040(12) -0.0019(9)
C3 0.0383(11) 0.0327(12) 0.0430(12) 0.0001(10) 0.0012(10) -0.0015(9)
C4 0.0269(9) 0.0310(11) 0.0363(11) -0.0015(9) -0.0024(8) 0.0020(9)
C5 0.0363(10) 0.0355(12) 0.0348(11) -0.0026(10) -0.0019(9) 0.0003(9)
C6 0.0387(12) 0.0451(15) 0.0383(12) -0.0106(11) -0.0011(9) 0.0041(10)
C7 0.0291(10) 0.0322(11) 0.0278(10) -0.0004(9) 0.0006(7) -0.0011(9)
C8 0.0290(9) 0.0292(11) 0.0316(10) -0.0023(9) 0.0006(8) -0.0028(8)
C9 0.0350(10) 0.0288(11) 0.0298(11) -0.0016(8) 0.0002(9) -0.0017(8)
C10 0.0516(13) 0.0324(12) 0.0374(12) 0.0019(10) -0.0055(10) -0.0017(11)
C11 0.0506(13) 0.0321(12) 0.0431(13) -0.0053(10) -0.0012(10) -0.0040(10)
C12 0.0473(12) 0.0390(14) 0.0368(12) -0.0131(10) 0.0017(10) -0.0062(11)
C13 0.0361(11) 0.0393(13) 0.0295(10) -0.0047(9) 0.0022(8) -0.0045(10)
C14 0.0411(12) 0.0376(12) 0.0329(10) 0.0074(10) -0.0007(10) 0.0025(10)
C15 0.0664(16) 0.0537(16) 0.0311(12) -0.0039(11) 0.0003(11) -0.0029(13)
C16 0.094(2) 0.0337(14) 0.0633(17) -0.0090(13) -0.0042(16) -0.0003(14)

loop_
_atom_type_symbol
_atom_type_description
_atom_type_scat_dispersion_real
_atom_type_scat_dispersion_imag
_atom_type_scat_source
C C 0.0181 0.0091 'International Tables Vol C Tables 4.2.6.8 and 6.1.1.4'
H H 0.0000 0.0000 'International Tables Vol C Tables 4.2.6.8 and 6.1.1.4'
N N 0.0311 0.0180 'International Tables Vol C Tables 4.2.6.8 and 6.1.1.4'
O O 0.0492 0.0322 'International Tables Vol C Tables 4.2.6.8 and 6.1.1.4'

loop_
_geom_angle_atom_site_label_1
_geom_angle_atom_site_label_2
_geom_angle_atom_site_label_3
_geom_angle
_geom_angle_site_symmetry_1
_geom_angle_site_symmetry_3
_geom_angle_publ_flag
C7 N1 C8 106.07(17) . . ?
C7 N1 C14 126.66(17) . . ?
C8 N1 C14 126.50(17) . . ?
C7 N2 C9 104.73(16) . . ?
O1 N3 O2 123.4(2) . . ?
O1 N3 C1 119.0(2) . . ?
O2 N3 C1 117.6(2) . . ?
C2 C1 N3 118.8(2) . . ?
C6 C1 N3 119.0(2) . . ?
C6 C1 C2 122.2(2) . . ?
C1 C2 H2 120.7 . . ?
C3 C2 C1 118.5(2) . . ?
C3 C2 H2 120.7 . . ?
C2 C3 H3 119.8 . . ?
C2 C3 C4 120.5(2) . . ?
C4 C3 H3 119.8 . . ?
C3 C4 C7 122.96(19) . . ?
C5 C4 C3 119.3(2) . . ?
C5 C4 C7 117.6(2) . . ?
C4 C5 H5 119.7 . . ?
C6 C5 C4 120.6(2) . . ?
C6 C5 H5 119.7 . . ?
C1 C6 C5 118.8(2) . . ?
C1 C6 H6 120.6 . . ?
C5 C6 H6 120.6 . . ?
N1 C7 C4 125.27(18) . . ?
N2 C7 N1 113.23(18) . . ?
N2 C7 C4 121.49(17) . . ?
N1 C8 C9 105.52(17) . . ?
N1 C8 C13 132.71(19) . . ?
C9 C8 C13 121.75(18) . . ?
N2 C9 C8 110.45(17) . . ?
N2 C9 C10 128.67(18) . . ?
C8 C9 C10 120.88(18) . . ?
C9 C10 H10 120.6 . . ?
C11 C10 C9 118.81(19) . . ?
C11 C10 H10 120.6 . . ?
C10 C11 C12 119.0(2) . . ?
C10 C11 C16 120.7(2) . . ?
C12 C11 C16 120.3(2) . . ?
C11 C12 H12 117.7 . . ?
C13 C12 C11 124.60(19) . . ?
C13 C12 H12 117.7 . . ?
C8 C13 C15 125.1(2) . . ?
C12 C13 C8 114.96(18) . . ?
C12 C13 C15 119.88(19) . . ?
N1 C14 H14A 109.5 . . ?
N1 C14 H14B 109.5 . . ?
N1 C14 H14C 109.5 . . ?
H14A C14 H14B 109.5 . . ?
H14A C14 H14C 109.5 . . ?
H14B C14 H14C 109.5 . . ?
C13 C15 H15A 109.5 . . ?
C13 C15 H15B 109.5 . . ?
C13 C15 H15C 109.5 . . ?
H15A C15 H15B 109.5 . . ?
H15A C15 H15C 109.5 . . ?
H15B C15 H15C 109.5 . . ?
C11 C16 H16A 109.5 . . ?
C11 C16 H16B 109.5 . . ?
C11 C16 H16C 109.5 . . ?
H16A C16 H16B 109.5 . . ?
H16A C16 H16C 109.5 . . ?
H16B C16 H16C 109.5 . . ?

loop_
_geom_bond_atom_site_label_1
_geom_bond_atom_site_label_2
_geom_bond_distance
_geom_bond_site_symmetry_2
_geom_bond_publ_flag
O1 N3 1.227(3) . ?
O2 N3 1.236(3) . ?
N1 C7 1.377(2) . ?
N1 C8 1.384(3) . ?
N1 C14 1.459(3) . ?
N2 C7 1.321(3) . ?
N2 C9 1.380(3) . ?
N3 C1 1.467(3) . ?
C1 C2 1.385(3) . ?
C1 C6 1.378(3) . ?
C2 H2 0.9400 . ?
C2 C3 1.384(3) . ?
C3 H3 0.9400 . ?
C3 C4 1.397(3) . ?
C4 C5 1.395(3) . ?
C4 C7 1.474(3) . ?
C5 H5 0.9400 . ?
C5 C6 1.378(3) . ?
C6 H6 0.9400 . ?
C8 C9 1.400(3) . ?
C8 C13 1.413(3) . ?
C9 C10 1.401(3) . ?
C10 H10 0.9400 . ?
C10 C11 1.378(3) . ?
C11 C12 1.407(3) . ?
C11 C16 1.514(3) . ?
C12 H12 0.9400 . ?
C12 C13 1.385(3) . ?
C13 C15 1.505(3) . ?
C14 H14A 0.9700 . ?
C14 H14B 0.9700 . ?
C14 H14C 0.9700 . ?
C15 H15A 0.9700 . ?
C15 H15B 0.9700 . ?
C15 H15C 0.9700 . ?
C16 H16A 0.9700 . ?
C16 H16B 0.9700 . ?
C16 H16C 0.9700 . ?

loop_
_geom_torsion_atom_site_label_1
_geom_torsion_atom_site_label_2
_geom_torsion_atom_site_label_3
_geom_torsion_atom_site_label_4
_geom_torsion
_geom_torsion_site_symmetry_1
_geom_torsion_site_symmetry_2
_geom_torsion_site_symmetry_3
_geom_torsion_site_symmetry_4
_geom_torsion_publ_flag
O1 N3 C1 C2 -9.9(3) . . . . ?
O1 N3 C1 C6 171.3(2) . . . . ?
O2 N3 C1 C2 170.0(2) . . . . ?
O2 N3 C1 C6 -8.9(3) . . . . ?
N1 C8 C9 N2 0.5(2) . . . . ?
N1 C8 C9 C10 -180.0(2) . . . . ?
N1 C8 C13 C12 -179.2(2) . . . . ?
N1 C8 C13 C15 -0.4(3) . . . . ?
N2 C9 C10 C11 178.9(2) . . . . ?
N3 C1 C2 C3 -178.8(2) . . . . ?
N3 C1 C6 C5 178.87(19) . . . . ?
C1 C2 C3 C4 -0.1(3) . . . . ?
C2 C1 C6 C5 0.1(3) . . . . ?
C2 C3 C4 C5 0.1(3) . . . . ?
C2 C3 C4 C7 175.07(19) . . . . ?
C3 C4 C5 C6 -0.1(3) . . . . ?
C3 C4 C7 N1 36.2(3) . . . . ?
C3 C4 C7 N2 -142.2(2) . . . . ?
C4 C5 C6 C1 0.0(3) . . . . ?
C5 C4 C7 N1 -148.77(19) . . . . ?
C5 C4 C7 N2 32.8(3) . . . . ?
C6 C1 C2 C3 -0.1(3) . . . . ?
C7 N1 C8 C9 -0.6(2) . . . . ?
C7 N1 C8 C13 177.7(2) . . . . ?
C7 N2 C9 C8 -0.3(2) . . . . ?
C7 N2 C9 C10 -179.7(2) . . . . ?
C7 C4 C5 C6 -175.30(18) . . . . ?
C8 N1 C7 N2 0.5(2) . . . . ?
C8 N1 C7 C4 -178.07(17) . . . . ?
C8 C9 C10 C11 -0.5(3) . . . . ?
C9 N2 C7 N1 -0.1(2) . . . . ?
C9 N2 C7 C4 178.47(18) . . . . ?
C9 C8 C13 C12 -1.1(3) . . . . ?
C9 C8 C13 C15 177.6(2) . . . . ?
C9 C10 C11 C12 -0.9(3) . . . . ?
C9 C10 C11 C16 179.9(2) . . . . ?
C10 C11 C12 C13 1.3(4) . . . . ?
C11 C12 C13 C8 -0.3(3) . . . . ?
C11 C12 C13 C15 -179.1(2) . . . . ?
C13 C8 C9 N2 -177.97(17) . . . . ?
C13 C8 C9 C10 1.5(3) . . . . ?
C14 N1 C7 N2 -169.92(18) . . . . ?
C14 N1 C7 C4 11.6(3) . . . . ?
C14 N1 C8 C9 169.82(18) . . . . ?
C14 N1 C8 C13 -11.9(3) . . . . ?
C16 C11 C12 C13 -179.4(2) . . . . ?
